data_4347028
loop_
_publ_author_name
'Hu, Ji-Yun'
'Zhang, Jing'
'Wang, Gao-Xiang'
'Sun, Hao-Ling'
'Zhang, Jun-Long'

_publ_section_title
;
 Constructing a Catalytic Cycle for C-F to C-X (X = O, S, N) Bond
 Transformation Based on Gold-Mediated Ligand Nucleophilic Attack.
;
_journal_issue 5
_journal_name_full 'Inorganic chemistry'
_journal_page_first 2274
_journal_page_last 2283
_journal_paper_doi 10.1021/acs.inorgchem.5b02634
_journal_volume 55
_journal_year 2016
_chemical_formula_sum 'C16.5 H26 Au0.5 Cl2 Ga0.5 O0.75 P'
_chemical_formula_weight 471.58
_space_group_crystal_system orthorhombic
_space_group_IT_number 62
_space_group_name_Hall '-P 2ac 2n'
_space_group_name_H-M_alt 'P n m a'
_atom_sites_solution_hydrogens geom
_audit_creation_method SHELXL
_cell_angle_alpha 90
_cell_angle_beta 90
_cell_angle_gamma 90
_cell_formula_units_Z 8
_cell_length_a 22.1617(17)
_cell_length_b 15.9205(12)
_cell_length_c 11.9664(9)
_cell_measurement_temperature 296(2)
_cell_volume 4222.0(6)
_computing_cell_refinement 'Bruker SMART'
_computing_data_collection 'Bruker SMART'
_computing_data_reduction 'Bruker SAINT'
_computing_molecular_graphics 'Bruker SHELXTL'
_computing_publication_material 'Bruker SHELXTL'
_computing_structure_refinement 'Bruker SHELXTL'
_computing_structure_solution 'Bruker SHELXTL'
_diffrn_ambient_temperature 296(2)
_diffrn_measured_fraction_theta_full 1.000
_diffrn_measured_fraction_theta_max 0.999
_diffrn_measurement_device_type 'CCD area detector'
_diffrn_measurement_method 'phi and omega scans'
_diffrn_radiation_monochromator graphite
_diffrn_radiation_source 'sealed tube'
_diffrn_radiation_type MoK\a
_diffrn_radiation_wavelength 0.71073
_diffrn_reflns_av_R_equivalents 0.0569
_diffrn_reflns_av_unetI/netI 0.0391
_diffrn_reflns_Laue_measured_fraction_full 1.000
_diffrn_reflns_Laue_measured_fraction_max 0.999
_diffrn_reflns_limit_h_max 27
_diffrn_reflns_limit_h_min -27
_diffrn_reflns_limit_k_max 19
_diffrn_reflns_limit_k_min -19
_diffrn_reflns_limit_l_max 14
_diffrn_reflns_limit_l_min -11
_diffrn_reflns_number 24850
_diffrn_reflns_point_group_measured_fraction_full 1.000
_diffrn_reflns_point_group_measured_fraction_max 0.999
_diffrn_reflns_theta_full 25.242
_diffrn_reflns_theta_max 26.039
_diffrn_reflns_theta_min 1.838
_exptl_absorpt_coefficient_mu 4.462
_exptl_absorpt_correction_T_max 0.640
_exptl_absorpt_correction_T_min 0.477
_exptl_absorpt_correction_type empirical
_exptl_crystal_colour colorless
_exptl_crystal_density_diffrn 1.484
_exptl_crystal_description block
_exptl_crystal_F_000 1880
_refine_diff_density_max 0.872
_refine_diff_density_min -0.746
_refine_diff_density_rms 0.128
_refine_ls_extinction_method none
_refine_ls_goodness_of_fit_ref 1.045
_refine_ls_hydrogen_treatment constr
_refine_ls_matrix_type full
_refine_ls_number_parameters 220
_refine_ls_number_reflns 4319
_refine_ls_number_restraints 0
_refine_ls_restrained_S_all 1.045
_refine_ls_R_factor_all 0.0599
_refine_ls_R_factor_gt 0.0398
_refine_ls_shift/su_max 0.000
_refine_ls_shift/su_mean 0.000
_refine_ls_structure_factor_coef Fsqd
_refine_ls_weighting_details
;
 w=1/[\s^2^(Fo^2^)+(0.0750P)^2^+3.0976P]
 where P=(Fo^2^+2Fc^2^)/3
;
_refine_ls_weighting_scheme calc
_refine_ls_wR_factor_gt 0.1157
_refine_ls_wR_factor_ref 0.1280
_reflns_Friedel_coverage 0.000
_reflns_number_gt 3254
_reflns_number_total 4319
_reflns_threshold_expression 'I > 2\s(I)'
_cod_data_source_file ic5b02634_si_004.cif
_cod_data_source_block 6
_cod_original_formula_sum 'C16.50 H26 Au0.50 Cl2 Ga0.50 O0.75 P'
_cod_database_code 4347028
_shelx_space_group_comment
;
The symmetry employed for this shelxl refinement is uniquely defined
by the following loop, which should always be used as a source of
symmetry information in preference to the above space-group names.
They are only intended as comments.
;

loop_
_space_group_symop_operation_xyz
'x, y, z'
'-x+1/2, -y, z+1/2'
'-x, y+1/2, -z'
'x+1/2, -y+1/2, -z+1/2'
'-x, -y, -z'
'x-1/2, y, -z-1/2'
'x, -y-1/2, z'
'-x-1/2, y-1/2, z-1/2'

loop_
_atom_site_label
_atom_site_type_symbol
_atom_site_fract_x
_atom_site_fract_y
_atom_site_fract_z
_atom_site_U_iso_or_equiv
_atom_site_adp_type
_atom_site_occupancy
_atom_site_site_symmetry_order
_atom_site_calc_flag
_atom_site_refinement_flags_posn
_atom_site_refinement_flags_adp
_atom_site_refinement_flags_occupancy
C1 C 0.5091(3) 0.3250(3) 0.7319(5) 0.0386(13) Uani 1 1 d . . .
C2 C 0.4709(3) 0.3942(4) 0.7399(5) 0.0415(13) Uani 1 1 d . . .
C3 C 0.4968(3) 0.4684(4) 0.7741(6) 0.0585(18) Uani 1 1 d . . .
H3A H 0.4732 0.5166 0.7782 0.070 Uiso 1 1 calc R U .
C4 C 0.5570(4) 0.4729(5) 0.8022(6) 0.071(2) Uani 1 1 d . . .
H4A H 0.5731 0.5237 0.8265 0.085 Uiso 1 1 calc R U .
C5 C 0.5925(3) 0.4051(5) 0.7952(6) 0.0613(19) Uani 1 1 d . . .
H5A H 0.6330 0.4092 0.8149 0.074 Uiso 1 1 calc R U .
C6 C 0.5696(3) 0.3291(4) 0.7590(6) 0.0466(14) Uani 1 1 d . . .
C7 C 0.6086(4) 0.2500 0.7410(8) 0.053(2) Uani 1 2 d S T P
C8 C 0.6648(5) 0.2500 0.8177(11) 0.084(4) Uani 1 2 d S T P
H8A H 0.6522 0.2500 0.8945 0.126 Uiso 1 2 calc R U P
H8B H 0.6885 0.2992 0.8032 0.126 Uiso 0.5 1 calc R U P
H8C H 0.6885 0.2008 0.8032 0.126 Uiso 0.5 1 calc R U P
C9 C 0.6295(5) 0.2500 0.6161(10) 0.078(3) Uani 1 2 d S T P
H9A H 0.5948 0.2500 0.5681 0.118 Uiso 1 2 calc R U P
H9B H 0.6533 0.2008 0.6018 0.118 Uiso 0.5 1 calc R U P
H9C H 0.6533 0.2992 0.6018 0.118 Uiso 0.5 1 calc R U P
C10 C 0.3493(4) 0.4404(5) 0.8301(8) 0.072(2) Uani 1 1 d . . .
C11 C 0.2843(4) 0.4091(7) 0.8265(9) 0.114(4) Uani 1 1 d . . .
H11A H 0.2624 0.4321 0.8885 0.172 Uiso 1 1 calc R U .
H11B H 0.2839 0.3489 0.8309 0.172 Uiso 1 1 calc R U .
H11C H 0.2658 0.4266 0.7578 0.172 Uiso 1 1 calc R U .
C12 C 0.3494(5) 0.5360(6) 0.8353(10) 0.113(4) Uani 1 1 d . . .
H12A H 0.3283 0.5542 0.9010 0.170 Uiso 1 1 calc R U .
H12B H 0.3298 0.5582 0.7701 0.170 Uiso 1 1 calc R U .
H12C H 0.3903 0.5560 0.8379 0.170 Uiso 1 1 calc R U .
C13 C 0.3777(4) 0.4019(8) 0.9341(7) 0.109(4) Uani 1 1 d . . .
H13A H 0.3588 0.4248 0.9995 0.164 Uiso 1 1 calc R U .
H13B H 0.4201 0.4146 0.9355 0.164 Uiso 1 1 calc R U .
H13C H 0.3722 0.3421 0.9329 0.164 Uiso 1 1 calc R U .
C14 C 0.3818(4) 0.4462(4) 0.5711(6) 0.065(2) Uani 1 1 d . . .
C15 C 0.4122(4) 0.3886(5) 0.4882(6) 0.080(2) Uani 1 1 d . . .
H15A H 0.4099 0.4128 0.4148 0.120 Uiso 1 1 calc R U .
H15B H 0.3924 0.3350 0.4883 0.120 Uiso 1 1 calc R U .
H15C H 0.4538 0.3814 0.5087 0.120 Uiso 1 1 calc R U .
C16 C 0.3152(4) 0.4533(6) 0.5416(8) 0.105(3) Uani 1 1 d . . .
H16A H 0.3110 0.4812 0.4709 0.158 Uiso 1 1 calc R U .
H16B H 0.2947 0.4850 0.5983 0.158 Uiso 1 1 calc R U .
H16C H 0.2979 0.3981 0.5368 0.158 Uiso 1 1 calc R U .
C17 C 0.4126(5) 0.5318(5) 0.5637(8) 0.097(3) Uani 1 1 d . . .
H17A H 0.4063 0.5550 0.4906 0.145 Uiso 1 1 calc R U .
H17B H 0.4550 0.5253 0.5770 0.145 Uiso 1 1 calc R U .
H17C H 0.3957 0.5688 0.6188 0.145 Uiso 1 1 calc R U .
O1 O 0.4862(2) 0.2500 0.6903(4) 0.0374(12) Uani 1 2 d S T P
Cl1 Cl 0.6785(3) 0.2500 0.3392(5) 0.166(2) Uani 1 2 d S T P
Cl2 Cl 0.7426(2) 0.2500 0.0728(3) 0.1045(12) Uani 1 2 d S T P
Cl3 Cl 0.81073(18) 0.3642(3) 0.2847(3) 0.1548(16) Uani 1 1 d . . .
P1 P 0.38958(8) 0.39130(10) 0.70862(14) 0.0418(4) Uani 1 1 d . . .
Ga1 Ga 0.76190(6) 0.2500 0.24789(11) 0.0698(3) Uani 1 2 d S T P
Au1 Au 0.36785(2) 0.2500 0.69907(3) 0.04291(14) Uani 1 2 d S T P
O2 O 0.4900(10) 0.6644(11) 0.857(2) 0.069(6) Uani 0.25 1 d . . P
C19 C 0.4733(10) 0.7114(11) 0.9261(16) 0.104(6) Uani 0.5 1 d . . P
H19A H 0.4954 0.6957 0.9928 0.125 Uiso 0.5 1 calc R U P
H19B H 0.4317 0.6957 0.9400 0.125 Uiso 0.5 1 calc R U P
C18 C 0.4992(10) 0.7087(12) 0.7878(18) 0.099(7) Uani 0.5 1 d . . P
H18A H 0.4711 0.6931 0.7293 0.119 Uiso 0.5 1 calc R U P
H18B H 0.5389 0.6931 0.7604 0.119 Uiso 0.5 1 calc R U P

loop_
_atom_site_aniso_label
_atom_site_aniso_U_11
_atom_site_aniso_U_22
_atom_site_aniso_U_33
_atom_site_aniso_U_23
_atom_site_aniso_U_13
_atom_site_aniso_U_12
C1 0.042(3) 0.038(3) 0.036(3) -0.003(2) -0.005(2) -0.003(2)
C2 0.043(3) 0.039(3) 0.043(3) -0.001(3) 0.001(3) -0.007(2)
C3 0.064(4) 0.044(4) 0.068(5) -0.010(3) -0.014(3) 0.001(3)
C4 0.071(5) 0.054(4) 0.087(6) -0.016(4) -0.015(4) -0.015(4)
C5 0.039(4) 0.065(5) 0.079(5) -0.006(4) -0.010(3) -0.015(3)
C6 0.039(3) 0.054(4) 0.046(3) 0.001(3) -0.007(3) -0.004(3)
C7 0.036(4) 0.066(6) 0.056(6) 0.000 -0.007(5) 0.000
C8 0.038(6) 0.078(8) 0.137(12) 0.000 -0.021(6) 0.000
C9 0.063(7) 0.090(9) 0.083(9) 0.000 0.026(6) 0.000
C10 0.060(4) 0.066(5) 0.091(6) -0.036(5) 0.011(4) 0.000(4)
C11 0.067(6) 0.115(8) 0.162(10) -0.065(8) 0.047(6) -0.005(6)
C12 0.096(7) 0.076(6) 0.168(10) -0.067(7) 0.033(7) -0.006(5)
C13 0.122(8) 0.149(11) 0.057(6) -0.021(6) 0.025(5) 0.003(7)
C14 0.085(5) 0.043(4) 0.067(5) 0.009(3) -0.022(4) 0.009(3)
C15 0.116(7) 0.072(5) 0.051(4) 0.004(4) 0.001(4) -0.002(5)
C16 0.103(7) 0.100(7) 0.113(8) -0.002(6) -0.050(6) 0.029(6)
C17 0.159(10) 0.046(4) 0.085(6) 0.020(4) -0.016(6) -0.012(5)
O1 0.029(3) 0.036(3) 0.048(3) 0.000 -0.006(2) 0.000
Cl1 0.179(5) 0.119(4) 0.199(5) 0.000 0.125(4) 0.000
Cl2 0.149(3) 0.094(2) 0.070(2) 0.000 -0.033(2) 0.000
Cl3 0.161(3) 0.192(4) 0.112(2) -0.035(2) -0.0176(19) -0.092(3)
P1 0.0408(8) 0.0318(7) 0.0529(9) -0.0043(7) -0.0046(7) 0.0028(6)
Ga1 0.0726(8) 0.0843(9) 0.0525(7) 0.000 0.0045(6) 0.000
Au1 0.0361(2) 0.0341(2) 0.0585(2) 0.000 -0.00457(15) 0.000
O2 0.080(14) 0.022(8) 0.105(18) -0.014(11) 0.024(13) 0.004(9)
C19 0.142(18) 0.074(11) 0.096(14) 0.023(11) 0.020(13) 0.000(11)
C18 0.103(16) 0.070(12) 0.126(19) -0.024(12) 0.015(13) 0.022(11)

loop_
_atom_type_symbol
_atom_type_description
_atom_type_scat_dispersion_real
_atom_type_scat_dispersion_imag
_atom_type_scat_source
C C 0.0033 0.0016 'International Tables Vol C Tables 4.2.6.8 and 6.1.1.4'
H H 0.0000 0.0000 'International Tables Vol C Tables 4.2.6.8 and 6.1.1.4'
O O 0.0106 0.0060 'International Tables Vol C Tables 4.2.6.8 and 6.1.1.4'
Cl Cl 0.1484 0.1585 'International Tables Vol C Tables 4.2.6.8 and 6.1.1.4'
P P 0.1023 0.0942 'International Tables Vol C Tables 4.2.6.8 and 6.1.1.4'
Au Au -2.0133 8.8022 'International Tables Vol C Tables 4.2.6.8 and 6.1.1.4'
Ga Ga 0.2307 1.6083 'International Tables Vol C Tables 4.2.6.8 and 6.1.1.4'

loop_
_geom_angle_atom_site_label_1
_geom_angle_atom_site_label_2
_geom_angle_atom_site_label_3
_geom_angle
_geom_angle_site_symmetry_1
_geom_angle_site_symmetry_3
C6 C1 O1 118.6(5) . .
C6 C1 C2 122.4(5) . .
O1 C1 C2 118.9(5) . .
C3 C2 C1 116.5(6) . .
C3 C2 P1 119.3(5) . .
C1 C2 P1 124.1(4) . .
C2 C3 C4 121.4(7) . .
C5 C4 C3 120.8(7) . .
C4 C5 C6 120.6(6) . .
C1 C6 C5 118.2(6) . .
C1 C6 C7 118.2(6) . .
C5 C6 C7 123.5(6) . .
C6 C7 C6 109.4(7) . 7_565
C6 C7 C8 111.6(5) . .
C6 C7 C8 111.6(5) 7_565 .
C6 C7 C9 107.4(5) . .
C6 C7 C9 107.4(5) 7_565 .
C8 C7 C9 109.1(9) . .
C13 C10 C11 106.4(9) . .
C13 C10 C12 111.5(8) . .
C11 C10 C12 109.2(8) . .
C13 C10 P1 105.6(6) . .
C11 C10 P1 107.0(6) . .
C12 C10 P1 116.5(7) . .
C15 C14 C16 109.0(7) . .
C15 C14 C17 107.7(7) . .
C16 C14 C17 110.7(7) . .
C15 C14 P1 104.6(5) . .
C16 C14 P1 109.2(6) . .
C17 C14 P1 115.3(6) . .
C1 O1 C1 118.5(6) . 7_565
C2 P1 C14 104.9(3) . .
C2 P1 C10 107.3(3) . .
C14 P1 C10 116.3(4) . .
C2 P1 Au1 103.82(19) . .
C14 P1 Au1 113.2(2) . .
C10 P1 Au1 110.2(3) . .
Cl2 Ga1 Cl1 109.1(2) . .
Cl2 Ga1 Cl3 107.44(11) . .
Cl1 Ga1 Cl3 109.10(15) . .
Cl2 Ga1 Cl3 107.44(11) . 7_565
Cl1 Ga1 Cl3 109.10(15) . 7_565
Cl3 Ga1 Cl3 114.6(3) . 7_565
P1 Au1 P1 155.18(8) 7_565 .
C18 O2 C19 100.3(19) . .
O2 C19 C19 129.5(14) . 7_575
O2 C19 C18 38.4(12) . .
C19 C19 C18 91.4(9) 7_575 .
O2 C18 C18 129.7(15) . 7_575
O2 C18 C19 41.3(13) . .
C18 C18 C19 88.6(9) 7_575 .

loop_
_geom_bond_atom_site_label_1
_geom_bond_atom_site_label_2
_geom_bond_distance
_geom_bond_site_symmetry_2
C1 C6 1.381(8) .
C1 O1 1.389(6) .
C1 C2 1.392(8) .
C2 C3 1.377(8) .
C2 P1 1.841(6) .
C3 C4 1.377(10) .
C4 C5 1.339(11) .
C5 C6 1.383(9) .
C6 C7 1.543(8) .
C7 C6 1.543(8) 7_565
C7 C8 1.547(13) .
C7 C9 1.565(15) .
C10 C13 1.524(13) .
C10 C11 1.524(12) .
C10 C12 1.525(13) .
C10 P1 1.876(8) .
C14 C15 1.511(10) .
C14 C16 1.521(11) .
C14 C17 1.526(10) .
C14 P1 1.871(7) .
O1 C1 1.390(6) 7_565
Cl1 Ga1 2.147(4) .
Cl2 Ga1 2.138(3) .
Cl3 Ga1 2.161(3) .
P1 Au1 2.3033(15) .
Ga1 Cl3 2.161(3) 7_565
Au1 P1 2.3033(15) 7_565
O2 C18 1.11(3) .
O2 C19 1.18(2) .
C19 C19 1.23(3) 7_575
C19 C18 1.75(3) .
C18 C18 1.31(4) 7_575
